data_7022767
loop_
_publ_author_name
'Farina, Paolo'
'Latter, Thomas'
'Levason, William'
'Reid, Gillian'

_publ_section_title
;
 Lead(II) tetrafluoroborate and hexafluorophosphate complexes with crown
 ethers, mixed O/S- and O/Se-donor macrocycles and unusual [BF(4)](-) and
 [PF(6)](-) coordination.
;
_journal_issue 13
_journal_name_full 'Dalton transactions (Cambridge, England : 2003)'
_journal_page_first 4714
_journal_page_last 4724
_journal_paper_doi 10.1039/c3dt32999b
_journal_volume 42
_journal_year 2013
_chemical_formula_moiety 'C12 H28 B F4 O6 Pb S2 1+, B F4 1-'
_chemical_formula_structural '((C12 H24 O4 S2) (H2O)2 (B F4) Pb) (B F4)'
_chemical_formula_sum 'C12 H28 B2 F8 O6 Pb S2'
_chemical_formula_weight 713.27
_chemical_name_systematic
;
bis(aqua)-1,4,10,13-tetraoxo-7,16-dithia-cyclooctadecane-
(tetrafluoroborate-F,F')-lead(II) tetrafluoroborate
;
_space_group_IT_number 61
_space_group_name_Hall '-P 2ac 2ab'
_symmetry_cell_setting orthorhombic
_symmetry_space_group_name_Hall '-P 2ac 2ab'
_symmetry_space_group_name_H-M 'P b c a'
_atom_sites_solution_hydrogens 'geom (C-H) difmap (O-H)'
_atom_sites_solution_primary direct
_atom_sites_solution_secondary difmap
_audit_creation_date 2012-02-16
_audit_creation_method 'SHELXL-97 + hand edit'
_cell_angle_alpha 90.00
_cell_angle_beta 90.00
_cell_angle_gamma 90.00
_cell_formula_units_Z 8
_cell_length_a 16.5374(15)
_cell_length_b 15.5893(15)
_cell_length_c 17.703(6)
_cell_measurement_reflns_used 8709
_cell_measurement_temperature 100(2)
_cell_measurement_theta_max 27.5
_cell_measurement_theta_min 3.0
_cell_volume 4563.9(17)
_computing_cell_refinement 'CrystalClear-SM Expert 2.0 r7 (Rigaku, 2011)'
_computing_data_collection 'CrystalClear-SM Expert 2.0 r7 (Rigaku, 2011)'
_computing_data_reduction 'CrystalClear-SM Expert 2.0 r7 (Rigaku, 2011)'
_computing_structure_refinement 'SHELXL-97 (Sheldrick, 2008)'
_computing_structure_solution 'SHELXS-97 (Sheldrick, 1997)'
_diffrn_ambient_temperature 100(2)
_diffrn_detector 'CCD plate'
_diffrn_detector_type 'Rigaku HG Saturn724+ (2x2 bin mode)'
_diffrn_measured_fraction_theta_full 0.990
_diffrn_measured_fraction_theta_max 0.990
_diffrn_measurement_device 'Four-circle \k diffractometer'
_diffrn_measurement_device_type 'Rigaku AFC12 '
_diffrn_measurement_method 'Profile data from \w-scans'
_diffrn_radiation_collimation 'Confocal mirrors, VHF VariMax '
_diffrn_radiation_type MoK\a
_diffrn_radiation_wavelength 0.71073
_diffrn_reflns_av_R_equivalents 0.0200
_diffrn_reflns_av_sigmaI/netI 0.0257
_diffrn_reflns_limit_h_max 21
_diffrn_reflns_limit_h_min -13
_diffrn_reflns_limit_k_max 20
_diffrn_reflns_limit_k_min -13
_diffrn_reflns_limit_l_max 22
_diffrn_reflns_limit_l_min -7
_diffrn_reflns_number 11444
_diffrn_reflns_theta_full 27.46
_diffrn_reflns_theta_max 27.46
_diffrn_reflns_theta_min 3.11
_diffrn_source 'Rotating anode X-ray tube'
_diffrn_source_type 'Rigaku FR-E+ Superbright'
_diffrn_standards_number 0
_exptl_absorpt_coefficient_mu 7.667
_exptl_absorpt_correction_T_max 1.000
_exptl_absorpt_correction_T_min 0.609
_exptl_absorpt_correction_type multi-scan
_exptl_absorpt_process_details
;Jacobson, R.A. (1998). REQAB. Private communication to the
Rigaku Corporation, Tokyo, Japan.
;
_exptl_crystal_colour colourless
_exptl_crystal_density_diffrn 2.076
_exptl_crystal_density_method 'not measured'
_exptl_crystal_description block
_exptl_crystal_F_000 2752
_exptl_crystal_size_max 0.13
_exptl_crystal_size_mid 0.06
_exptl_crystal_size_min 0.03
_refine_diff_density_max 1.612
_refine_diff_density_min -0.617
_refine_diff_density_rms 0.103
_refine_ls_extinction_method none
_refine_ls_goodness_of_fit_ref 1.029
_refine_ls_hydrogen_treatment 'constr (C-H) refxyz (O-H)'
_refine_ls_matrix_type full
_refine_ls_number_parameters 293
_refine_ls_number_reflns 5184
_refine_ls_number_restraints 4
_refine_ls_restrained_S_all 1.029
_refine_ls_R_factor_all 0.0300
_refine_ls_R_factor_gt 0.0213
_refine_ls_shift/su_max 0.003
_refine_ls_shift/su_mean 0.000
_refine_ls_structure_factor_coef Fsqd
_refine_ls_weighting_details 'w=1/[\s^2^(Fo^2^)+(0.0192P)^2^+4.8987P] where P=(Fo^2^+2Fc^2^)/3'
_refine_ls_weighting_scheme calc
_refine_ls_wR_factor_gt 0.0467
_refine_ls_wR_factor_ref 0.0497
_reflns_number_gt 4191
_reflns_number_total 5184
_reflns_threshold_expression I>2\s(I)
_cod_data_source_file c3dt32999b.txt
_cod_data_source_block 11paf053
_cod_original_cell_volume 4564.1(17)
_cod_original_sg_symbol_H-M 'P b c a '
_cod_database_code 7022767

loop_
_symmetry_equiv_pos_as_xyz
'x, y, z'
'-x+1/2, -y, z+1/2'
'-x, y+1/2, -z+1/2'
'x+1/2, -y+1/2, -z'
'-x, -y, -z'
'x-1/2, y, -z-1/2'
'x, -y-1/2, z-1/2'
'-x-1/2, y-1/2, z'

loop_
_atom_site_label
_atom_site_type_symbol
_atom_site_fract_x
_atom_site_fract_y
_atom_site_fract_z
_atom_site_U_iso_or_equiv
_atom_site_adp_type
_atom_site_occupancy
_atom_site_symmetry_multiplicity
_atom_site_calc_flag
_atom_site_refinement_flags
Pb1 Pb 0.103413(6) 0.748834(6) 0.411439(5) 0.01244(4) Uani 1 1 d .
S1 S 0.06605(4) 0.88490(4) 0.29554(4) 0.01658(14) Uani 1 1 d .
S2 S 0.21546(4) 0.60717(4) 0.46209(4) 0.01638(14) Uani 1 1 d .
O1 O -0.02142(11) 0.70576(12) 0.30386(12) 0.0195(4) Uani 1 1 d .
O2 O 0.03644(12) 0.58105(12) 0.40609(11) 0.0174(4) Uani 1 1 d .
O3 O 0.18440(11) 0.78062(12) 0.54258(11) 0.0169(4) Uani 1 1 d .
O4 O 0.08996(11) 0.90950(11) 0.47160(11) 0.0159(4) Uani 1 1 d .
O5 O 0.15638(13) 0.68578(14) 0.28746(12) 0.0239(5) Uani 1 1 d D
H5X H 0.119(2) 0.668(3) 0.260(2) 0.064(7) Uiso 1 1 d D
H5Y H 0.191(2) 0.649(2) 0.297(3) 0.064(7) Uiso 1 1 d D
O6 O 0.23281(12) 0.82144(16) 0.38356(13) 0.0268(5) Uani 1 1 d D
H6X H 0.242(3) 0.841(3) 0.3406(14) 0.064(7) Uiso 1 1 d D
H6Y H 0.2748(17) 0.812(3) 0.408(2) 0.064(7) Uiso 1 1 d D
C1 C -0.01971(17) 0.84336(18) 0.24319(17) 0.0201(6) Uani 1 1 d .
H1A H -0.0549 0.8922 0.2291 0.024 Uiso 1 1 calc R
H1B H 0.0006 0.8174 0.1958 0.024 Uiso 1 1 calc R
C2 C -0.07067(17) 0.77763(19) 0.28358(18) 0.0210(6) Uani 1 1 d .
H2A H -0.0946 0.8033 0.3296 0.025 Uiso 1 1 calc R
H2B H -0.1153 0.7586 0.2503 0.025 Uiso 1 1 calc R
C3 C -0.06989(18) 0.63483(18) 0.32831(18) 0.0216(6) Uani 1 1 d .
H3A H -0.1093 0.6193 0.2885 0.026 Uiso 1 1 calc R
H3B H -0.1003 0.6506 0.3745 0.026 Uiso 1 1 calc R
C4 C -0.01539(18) 0.56035(18) 0.34434(16) 0.0187(6) Uani 1 1 d .
H4A H -0.0481 0.5091 0.3569 0.022 Uiso 1 1 calc R
H4B H 0.0174 0.5470 0.2991 0.022 Uiso 1 1 calc R
C5 C 0.08307(18) 0.50841(18) 0.42997(18) 0.0196(6) Uani 1 1 d .
H5A H 0.1170 0.4875 0.3878 0.023 Uiso 1 1 calc R
H5B H 0.0467 0.4613 0.4459 0.023 Uiso 1 1 calc R
C6 C 0.13580(17) 0.53587(18) 0.49520(17) 0.0179(6) Uani 1 1 d .
H6A H 0.1602 0.4847 0.5193 0.022 Uiso 1 1 calc R
H6B H 0.1025 0.5658 0.5335 0.022 Uiso 1 1 calc R
C7 C 0.25593(17) 0.64829(18) 0.55010(17) 0.0189(6) Uani 1 1 d .
H7A H 0.2679 0.5992 0.5837 0.023 Uiso 1 1 calc R
H7B H 0.3077 0.6777 0.5393 0.023 Uiso 1 1 calc R
C8 C 0.20097(17) 0.71014(19) 0.59196(16) 0.0178(6) Uani 1 1 d .
H8A H 0.1500 0.6811 0.6063 0.021 Uiso 1 1 calc R
H8B H 0.2278 0.7308 0.6385 0.021 Uiso 1 1 calc R
C9 C 0.15209(19) 0.85275(18) 0.58265(16) 0.0191(6) Uani 1 1 d .
H9A H 0.1872 0.8669 0.6262 0.023 Uiso 1 1 calc R
H9B H 0.0974 0.8390 0.6020 0.023 Uiso 1 1 calc R
C10 C 0.14787(17) 0.92737(18) 0.52964(17) 0.0182(6) Uani 1 1 d .
H10A H 0.1318 0.9797 0.5576 0.022 Uiso 1 1 calc R
H10B H 0.2017 0.9376 0.5068 0.022 Uiso 1 1 calc R
C11 C 0.07801(18) 0.98233(18) 0.42305(17) 0.0195(6) Uani 1 1 d .
H11A H 0.1300 0.9995 0.3998 0.023 Uiso 1 1 calc R
H11B H 0.0570 1.0314 0.4526 0.023 Uiso 1 1 calc R
C12 C 0.01809(17) 0.95767(18) 0.36229(17) 0.0196(6) Uani 1 1 d .
H12A H -0.0008 1.0097 0.3356 0.024 Uiso 1 1 calc R
H12B H -0.0294 0.9294 0.3855 0.024 Uiso 1 1 calc R
B1 B -0.0606(2) 0.7432(2) 0.5409(2) 0.0212(7) Uani 1 1 d .
F1 F 0.01194(9) 0.69949(10) 0.55379(10) 0.0227(4) Uani 1 1 d .
F2 F -0.05498(9) 0.78448(12) 0.47092(10) 0.0266(4) Uani 1 1 d .
F3 F -0.12438(10) 0.68385(12) 0.53769(12) 0.0311(5) Uani 1 1 d .
F4 F -0.07432(13) 0.80197(12) 0.59751(12) 0.0399(5) Uani 1 1 d .
B2 B 0.7720(2) 0.9859(2) 0.2698(2) 0.0205(7) Uani 1 1 d .
F5 F 0.72343(11) 1.00317(11) 0.33082(10) 0.0265(4) Uani 1 1 d .
F6 F 0.77090(11) 0.89853(11) 0.25305(11) 0.0299(4) Uani 1 1 d .
F7 F 0.74553(12) 1.03349(14) 0.20825(11) 0.0386(5) Uani 1 1 d .
F8 F 0.85162(10) 1.01019(12) 0.28524(12) 0.0328(5) Uani 1 1 d .

loop_
_atom_site_aniso_label
_atom_site_aniso_U_11
_atom_site_aniso_U_22
_atom_site_aniso_U_33
_atom_site_aniso_U_23
_atom_site_aniso_U_13
_atom_site_aniso_U_12
Pb1 0.01367(6) 0.01251(6) 0.01114(6) 0.00170(4) 0.00074(4) 0.00026(4)
S1 0.0169(3) 0.0177(3) 0.0151(3) 0.0035(3) -0.0019(3) -0.0007(3)
S2 0.0169(3) 0.0172(3) 0.0150(3) 0.0029(3) 0.0008(3) 0.0016(3)
O1 0.0167(9) 0.0149(10) 0.0268(12) 0.0053(9) -0.0049(9) -0.0026(8)
O2 0.0215(10) 0.0127(9) 0.0179(11) -0.0004(8) -0.0053(8) 0.0002(8)
O3 0.0229(10) 0.0138(9) 0.0139(10) 0.0001(8) -0.0024(8) 0.0018(8)
O4 0.0208(9) 0.0117(9) 0.0152(10) 0.0004(8) -0.0039(8) -0.0025(8)
O5 0.0282(12) 0.0258(11) 0.0176(12) -0.0024(9) 0.0034(10) 0.0004(10)
O6 0.0181(10) 0.0428(14) 0.0195(12) 0.0152(11) -0.0029(9) -0.0080(10)
C1 0.0231(14) 0.0204(14) 0.0168(15) 0.0034(12) -0.0071(12) 0.0016(12)
C2 0.0176(14) 0.0218(14) 0.0237(17) 0.0050(12) -0.0057(12) 0.0018(12)
C3 0.0195(14) 0.0203(15) 0.0251(16) 0.0050(12) -0.0059(13) -0.0079(12)
C4 0.0231(14) 0.0162(14) 0.0168(15) -0.0005(11) -0.0036(12) -0.0071(12)
C5 0.0230(14) 0.0112(13) 0.0245(16) 0.0019(12) -0.0022(13) 0.0011(12)
C6 0.0193(13) 0.0142(13) 0.0203(16) 0.0039(11) -0.0008(12) 0.0013(11)
C7 0.0179(13) 0.0198(14) 0.0189(15) 0.0056(12) -0.0035(12) 0.0004(12)
C8 0.0204(14) 0.0197(15) 0.0133(14) 0.0043(11) -0.0033(11) -0.0012(12)
C9 0.0281(15) 0.0161(14) 0.0131(14) -0.0021(11) -0.0034(12) -0.0008(12)
C10 0.0227(15) 0.0156(13) 0.0163(15) -0.0018(12) -0.0060(12) -0.0014(11)
C11 0.0259(15) 0.0142(14) 0.0185(15) 0.0035(11) -0.0019(12) 0.0015(12)
C12 0.0229(14) 0.0163(14) 0.0197(15) 0.0019(12) -0.0026(12) 0.0049(12)
B1 0.0186(15) 0.0211(17) 0.0238(18) 0.0072(14) 0.0054(14) 0.0033(14)
F1 0.0195(8) 0.0246(9) 0.0239(10) 0.0034(8) -0.0028(7) 0.0041(7)
F2 0.0180(8) 0.0343(10) 0.0275(10) 0.0154(8) 0.0021(8) 0.0016(8)
F3 0.0170(8) 0.0297(10) 0.0467(13) 0.0135(9) 0.0075(8) -0.0019(8)
F4 0.0557(13) 0.0291(11) 0.0350(12) -0.0040(9) 0.0145(10) 0.0138(10)
B2 0.0241(16) 0.0204(16) 0.0170(17) 0.0018(13) -0.0053(14) -0.0003(14)
F5 0.0293(9) 0.0268(10) 0.0232(10) 0.0000(8) 0.0032(8) 0.0058(8)
F6 0.0367(10) 0.0251(9) 0.0278(10) -0.0094(8) -0.0019(8) -0.0023(8)
F7 0.0412(11) 0.0479(12) 0.0265(11) 0.0177(10) -0.0076(9) -0.0046(9)
F8 0.0184(9) 0.0349(10) 0.0451(13) -0.0153(9) -0.0048(8) -0.0004(8)

loop_
_atom_type_symbol
_atom_type_description
_atom_type_scat_dispersion_real
_atom_type_scat_dispersion_imag
_atom_type_scat_source
C C 0.0033 0.0016 'International Tables Vol C Tables 4.2.6.8 and 6.1.1.4'
H H 0.0000 0.0000 'International Tables Vol C Tables 4.2.6.8 and 6.1.1.4'
B B 0.0013 0.0007 'International Tables Vol C Tables 4.2.6.8 and 6.1.1.4'
O O 0.0106 0.0060 'International Tables Vol C Tables 4.2.6.8 and 6.1.1.4'
F F 0.0171 0.0103 'International Tables Vol C Tables 4.2.6.8 and 6.1.1.4'
S S 0.1246 0.1234 'International Tables Vol C Tables 4.2.6.8 and 6.1.1.4'
Pb Pb -3.3944 10.1111 'International Tables Vol C Tables 4.2.6.8 and 6.1.1.4'

loop_
_geom_angle_atom_site_label_1
_geom_angle_atom_site_label_2
_geom_angle_atom_site_label_3
_geom_angle
O6 Pb1 O5 73.03(8)
O6 Pb1 O3 70.20(7)
O5 Pb1 O3 129.20(7)
O6 Pb1 O4 74.23(7)
O5 Pb1 O4 135.61(6)
O3 Pb1 O4 62.68(6)
O6 Pb1 O2 138.81(7)
O5 Pb1 O2 75.60(6)
O3 Pb1 O2 112.78(6)
O4 Pb1 O2 145.63(6)
O6 Pb1 F2 140.64(7)
O5 Pb1 F2 134.39(6)
O3 Pb1 F2 95.77(6)
O4 Pb1 F2 66.79(5)
O2 Pb1 F2 80.51(5)
O6 Pb1 O1 126.43(7)
O5 Pb1 O1 65.78(6)
O3 Pb1 O1 162.80(6)
O4 Pb1 O1 114.35(5)
O2 Pb1 O1 59.03(5)
F2 Pb1 O1 68.62(6)
O6 Pb1 S1 73.69(5)
O5 Pb1 S1 75.92(6)
O3 Pb1 S1 123.53(4)
O4 Pb1 S1 66.64(5)
O2 Pb1 S1 123.02(4)
F2 Pb1 S1 85.79(4)
O1 Pb1 S1 64.42(4)
O6 Pb1 S2 82.12(5)
O5 Pb1 S2 76.33(5)
O3 Pb1 S2 65.07(4)
O4 Pb1 S2 127.23(4)
O2 Pb1 S2 64.91(4)
F2 Pb1 S2 126.25(4)
O1 Pb1 S2 117.68(4)
S1 Pb1 S2 147.403(19)
O6 Pb1 F1 135.48(6)
O5 Pb1 F1 141.67(6)
O3 Pb1 F1 65.43(6)
O4 Pb1 F1 82.43(5)
O2 Pb1 F1 66.46(5)
F2 Pb1 F1 44.94(4)
O1 Pb1 F1 97.60(5)
S1 Pb1 F1 129.83(3)
S2 Pb1 F1 82.76(3)
C1 S1 C12 102.33(14)
C1 S1 Pb1 104.88(9)
C12 S1 Pb1 94.93(10)
C7 S2 C6 101.90(13)
C7 S2 Pb1 102.90(9)
C6 S2 Pb1 95.63(9)
C2 O1 C3 111.2(2)
C2 O1 Pb1 112.97(16)
C3 O1 Pb1 112.34(16)
C4 O2 C5 111.7(2)
C4 O2 Pb1 117.91(15)
C5 O2 Pb1 120.50(15)
C8 O3 C9 111.8(2)
C8 O3 Pb1 118.36(16)
C9 O3 Pb1 112.40(15)
C10 O4 C11 111.5(2)
C10 O4 Pb1 113.82(15)
C11 O4 Pb1 120.16(16)
Pb1 O5 H5X 112(3)
Pb1 O5 H5Y 109(3)
H5X O5 H5Y 114(4)
Pb1 O6 H6X 120(3)
Pb1 O6 H6Y 122(3)
H6X O6 H6Y 113(4)
C2 C1 S1 115.9(2)
C2 C1 H1A 108.3
S1 C1 H1A 108.3
C2 C1 H1B 108.3
S1 C1 H1B 108.3
H1A C1 H1B 107.4
O1 C2 C1 109.5(2)
O1 C2 H2A 109.8
C1 C2 H2A 109.8
O1 C2 H2B 109.8
C1 C2 H2B 109.8
H2A C2 H2B 108.2
O1 C3 C4 108.6(2)
O1 C3 H3A 110.0
C4 C3 H3A 110.0
O1 C3 H3B 110.0
C4 C3 H3B 110.0
H3A C3 H3B 108.3
O2 C4 C3 109.4(2)
O2 C4 H4A 109.8
C3 C4 H4A 109.8
O2 C4 H4B 109.8
C3 C4 H4B 109.8
H4A C4 H4B 108.2
O2 C5 C6 108.2(2)
O2 C5 H5A 110.1
C6 C5 H5A 110.1
O2 C5 H5B 110.1
C6 C5 H5B 110.1
H5A C5 H5B 108.4
C5 C6 S2 110.2(2)
C5 C6 H6A 109.6
S2 C6 H6A 109.6
C5 C6 H6B 109.6
S2 C6 H6B 109.6
H6A C6 H6B 108.1
C8 C7 S2 115.03(19)
C8 C7 H7A 108.5
S2 C7 H7A 108.5
C8 C7 H7B 108.5
S2 C7 H7B 108.5
H7A C7 H7B 107.5
O3 C8 C7 107.7(2)
O3 C8 H8A 110.2
C7 C8 H8A 110.2
O3 C8 H8B 110.2
C7 C8 H8B 110.2
H8A C8 H8B 108.5
O3 C9 C10 108.5(2)
O3 C9 H9A 110.0
C10 C9 H9A 110.0
O3 C9 H9B 110.0
C10 C9 H9B 110.0
H9A C9 H9B 108.4
O4 C10 C9 109.3(2)
O4 C10 H10A 109.8
C9 C10 H10A 109.8
O4 C10 H10B 109.8
C9 C10 H10B 109.8
H10A C10 H10B 108.3
O4 C11 C12 108.3(2)
O4 C11 H11A 110.0
C12 C11 H11A 110.0
O4 C11 H11B 110.0
C12 C11 H11B 110.0
H11A C11 H11B 108.4
C11 C12 S1 109.6(2)
C11 C12 H12A 109.8
S1 C12 H12A 109.8
C11 C12 H12B 109.8
S1 C12 H12B 109.8
H12A C12 H12B 108.2
F4 B1 F2 110.5(3)
F4 B1 F1 110.2(3)
F2 B1 F1 108.1(2)
F4 B1 F3 110.1(3)
F2 B1 F3 108.5(3)
F1 B1 F3 109.2(2)
B1 F1 Pb1 99.68(17)
B1 F2 Pb1 107.23(16)
F5 B2 F7 109.2(3)
F5 B2 F6 110.6(3)
F7 B2 F6 110.6(3)
F5 B2 F8 110.1(3)
F7 B2 F8 107.8(3)
F6 B2 F8 108.6(3)

loop_
_geom_bond_atom_site_label_1
_geom_bond_atom_site_label_2
_geom_bond_distance
Pb1 O6 2.471(2)
Pb1 O5 2.559(2)
Pb1 O3 2.726(2)
Pb1 O4 2.7307(18)
Pb1 O2 2.8421(19)
Pb1 F2 2.8773(17)
Pb1 O1 2.888(2)
Pb1 S1 3.0151(8)
Pb1 S2 3.0191(7)
Pb1 F1 3.0382(19)
S1 C1 1.814(3)
S1 C12 1.820(3)
S2 C7 1.813(3)
S2 C6 1.821(3)
O1 C2 1.431(3)
O1 C3 1.433(3)
O2 C4 1.426(3)
O2 C5 1.434(3)
O3 C8 1.431(3)
O3 C9 1.433(3)
O4 C10 1.432(3)
O4 C11 1.438(3)
O5 H5X 0.832(19)
O5 H5Y 0.829(19)
O6 H6X 0.833(19)
O6 H6Y 0.831(19)
C1 C2 1.507(4)
C1 H1A 0.9900
C1 H1B 0.9900
C2 H2A 0.9900
C2 H2B 0.9900
C3 C4 1.497(4)
C3 H3A 0.9900
C3 H3B 0.9900
C4 H4A 0.9900
C4 H4B 0.9900
C5 C6 1.509(4)
C5 H5A 0.9900
C5 H5B 0.9900
C6 H6A 0.9900
C6 H6B 0.9900
C7 C8 1.518(4)
C7 H7A 0.9900
C7 H7B 0.9900
C8 H8A 0.9900
C8 H8B 0.9900
C9 C10 1.496(4)
C9 H9A 0.9900
C9 H9B 0.9900
C10 H10A 0.9900
C10 H10B 0.9900
C11 C12 1.512(4)
C11 H11A 0.9900
C11 H11B 0.9900
C12 H12A 0.9900
C12 H12B 0.9900
B1 F4 1.377(4)
B1 F2 1.398(4)
B1 F1 1.399(4)
B1 F3 1.404(4)
B2 F5 1.373(4)
B2 F7 1.389(4)
B2 F6 1.394(4)
B2 F8 1.398(4)

loop_
_geom_hbond_atom_site_label_D
_geom_hbond_atom_site_label_H
_geom_hbond_atom_site_label_A
_geom_hbond_distance_DH
_geom_hbond_distance_HA
_geom_hbond_distance_DA
_geom_hbond_angle_DHA
_geom_hbond_site_symmetry_A
O5 H5X O1 0.832(19) 2.52(4) 2.971(3) 115(4) .
O5 H5X F8 0.832(19) 2.64(4) 3.028(3) 110(3) 3_645
O5 H5Y F7 0.829(19) 2.08(2) 2.876(3) 160(4) 3_645
O5 H5Y S2 0.829(19) 3.02(4) 3.466(3) 116(4) .
O6 H6X F6 0.833(19) 1.94(2) 2.773(3) 173(4) 6_556
O6 H6Y F3 0.831(19) 1.93(2) 2.744(3) 167(4) 4_566

loop_
_geom_torsion_atom_site_label_1
_geom_torsion_atom_site_label_2
_geom_torsion_atom_site_label_3
_geom_torsion_atom_site_label_4
_geom_torsion
C12 S1 C1 C2 -75.4(2)
Pb1 S1 C1 C2 23.2(2)
C3 O1 C2 C1 -168.2(2)
Pb1 O1 C2 C1 64.4(3)
S1 C1 C2 O1 -58.8(3)
C2 O1 C3 C4 176.8(2)
Pb1 O1 C3 C4 -55.5(3)
C5 O2 C4 C3 172.8(2)
Pb1 O2 C4 C3 -41.1(3)
O1 C3 C4 O2 64.5(3)
C4 O2 C5 C6 -179.9(2)
Pb1 O2 C5 C6 35.0(3)
O2 C5 C6 S2 -70.6(3)
C7 S2 C6 C5 168.6(2)
Pb1 S2 C6 C5 64.08(19)
C6 S2 C7 C8 -70.9(2)
Pb1 S2 C7 C8 27.8(2)
C9 O3 C8 C7 -164.0(2)
Pb1 O3 C8 C7 62.9(2)
S2 C7 C8 O3 -58.3(3)
C8 O3 C9 C10 171.8(2)
Pb1 O3 C9 C10 -52.3(2)
C11 O4 C10 C9 174.6(2)
Pb1 O4 C10 C9 -45.5(3)
O3 C9 C10 O4 66.1(3)
C10 O4 C11 C12 178.5(2)
Pb1 O4 C11 C12 41.4(3)
O4 C11 C12 S1 -72.5(3)
C1 S1 C12 C11 166.5(2)
